data_2100061
loop_
_publ_author_name
'Richard E. Marsh'

_publ_section_title
;
 Space group <i>P</i>1: an update
;
_journal_issue 3
_journal_name_full 'Acta Crystallographica Section B'
_journal_page_first 359
_journal_page_last 359
_journal_paper_doi 10.1107/S0108768105009651
_journal_volume 61
_journal_year 2005
_chemical_formula_moiety 'C42 H32 S4 Sn2'
_chemical_formula_sum 'C42 H32 S4 Sn2'
_space_group_crystal_system triclinic
_space_group_IT_number 2
_space_group_name_Hall '-P 1'
_space_group_name_H-M_alt 'P -1'
_symmetry_space_group_name_H-M 'P -1'
_audit_creation_method CRYM
_cell_angle_alpha 87.20
_cell_angle_beta 87.21
_cell_angle_gamma 71.13
_cell_formula_units_Z 1
_cell_length_a 6.5260
_cell_length_b 9.8150
_cell_length_c 16.8210
_cell_volume 1017.690
_cod_data_source_file bk0148.cif
_cod_data_source_block NIBLEP
_cod_depositor_comments
;
  Added moiety chemical formula and Z value from Marsh (2005) paper.
  The summary chemical formula is calculated from moiety formula using
  AdHocParser
  (svn://www.crystallography.net/cod-tools/trunk/Formulae/AdHocParser.yp,
  revision 1441.)

  Andrius Merkys
  2013-11-11
;
_cod_original_sg_symbol_H-M P-1
_cod_original_formula_sum 'not given'
_cod_database_code 2100061

loop_
_space_group_symop_id
_space_group_symop_operation_xyz
1 x,y,z
2 -x,-y,-z

loop_
_atom_site_label
_atom_site_fract_x
_atom_site_fract_y
_atom_site_fract_z
_atom_site_type_symbol
Sn1 -0.43660 0.18435 0.23410 Sn
S1 0.03500 0.19350 0.43450 S
S2 -0.21850 0.00500 0.40450 S
C1 -0.03000 0.04000 0.46500 C
C2 -0.12000 0.24000 0.35000 C
C3 -0.24500 0.15500 0.33500 C
C7 -0.73000 0.37500 0.25500 C
C8 -0.74000 0.43000 0.33000 C
C9 -0.93500 0.55500 0.34000 C
C10 -1.08500 0.61000 0.28000 C
C11 -1.06500 0.53500 0.21500 C
C12 -0.87500 0.41500 0.20000 C
C13 -0.25000 0.23000 0.13500 C
C14 -0.32500 0.37000 0.09000 C
C15 -0.22000 0.39500 0.02500 C
C16 -0.02000 0.30000 0.00000 C
C17 0.03500 0.15500 0.04000 C
C18 -0.07000 0.12500 0.11000 C
C19 -0.53500 -0.00500 0.21000 C
C20 -0.48000 -0.07000 0.13500 C
C21 -0.55000 -0.18500 0.13000 C
C22 -0.67000 -0.23000 0.18500 C
C23 -0.71500 -0.17000 0.25500 C
C24 -0.63500 -0.06000 0.27000 C
